data_2224866
loop_
_publ_author_name
'Krishnakumar, V.'
'Khan, F. Nawaz'
'Hathwar, Venkatesha R.'
'Nithya, P.'
'Suresh, S.'

_publ_section_title
;
 1,3,6-Trimethylpyrano[4,3-<i>b</i>]pyrrol-4(1<i>H</i>)-one
;
_journal_coeditor_code BT5154
_journal_issue 2
_journal_name_full 'Acta Crystallographica Section E'
_journal_page_first o381
_journal_paper_doi 10.1107/S1600536809055627
_journal_volume 66
_journal_year 2010
_chemical_formula_iupac 'C10 H11 N O2'
_chemical_formula_moiety 'C10 H11 N O2'
_chemical_formula_structural 'C10 H11 N O2'
_chemical_formula_sum 'C10 H11 N O2'
_chemical_formula_weight 177.20
_chemical_name_systematic
;
1,3,6-Trimethylpyrano[4,3-<i>b</i>]pyrrol-4(1<i>H</i>)-one
;
_space_group_IT_number 14
_symmetry_cell_setting monoclinic
_symmetry_space_group_name_Hall '-P 2yn'
_symmetry_space_group_name_H-M 'P 1 21/n 1'
_atom_sites_solution_hydrogens geom
_atom_sites_solution_primary direct
_atom_sites_solution_secondary difmap
_cell_angle_alpha 90
_cell_angle_beta 93.870(6)
_cell_angle_gamma 90
_cell_formula_units_Z 4
_cell_length_a 7.5556(7)
_cell_length_b 8.4819(8)
_cell_length_c 14.3081(14)
_cell_measurement_reflns_used 1235
_cell_measurement_temperature 295(2)
_cell_measurement_theta_max 20.36
_cell_measurement_theta_min 2.85
_cell_volume 914.86(15)
_computing_cell_refinement 'CrysAlisPro CCD (Oxford Diffraction, 2009)'
_computing_data_collection 'CrysAlisPro CCD (Oxford Diffraction, 2009)'
_computing_data_reduction 'CrysAlisPro RED (Oxford Diffraction, 2009)'
_computing_molecular_graphics 'ORTEP-3 (Farrugia, 1997) and CAMERON (Watkin <i>et al.</i>,  1993)'
_computing_publication_material 'WinGX (Farrugia, 1997)'
_computing_structure_refinement 'SHELXL97 (Sheldrick, 2008)'
_computing_structure_solution 'SHELXS97 (Sheldrick, 2008)'
_diffrn_ambient_temperature 295(2)
_diffrn_measured_fraction_theta_full 0.997
_diffrn_measured_fraction_theta_max 0.997
_diffrn_measurement_device_type 'Oxford Xcalibur Eos (Nova) CCD detector'
_diffrn_measurement_method '\w scans'
_diffrn_radiation_monochromator graphite
_diffrn_radiation_source 'Enhance (Mo) X-ray Source'
_diffrn_radiation_type MoK\a
_diffrn_radiation_wavelength 0.71073
_diffrn_reflns_av_R_equivalents 0.0340
_diffrn_reflns_av_sigmaI/netI 0.0308
_diffrn_reflns_limit_h_max 9
_diffrn_reflns_limit_h_min -9
_diffrn_reflns_limit_k_max 10
_diffrn_reflns_limit_k_min -9
_diffrn_reflns_limit_l_max 17
_diffrn_reflns_limit_l_min -17
_diffrn_reflns_number 7291
_diffrn_reflns_theta_full 25.50
_diffrn_reflns_theta_max 25.50
_diffrn_reflns_theta_min 2.79
_diffrn_standards_number 0
_exptl_absorpt_coefficient_mu 0.090
_exptl_absorpt_correction_T_max 0.9866
_exptl_absorpt_correction_T_min 0.9156
_exptl_absorpt_correction_type multi-scan
_exptl_absorpt_process_details '(CrysAlisPro RED; Oxford Diffraction, 2009)'
_exptl_crystal_colour colorless
_exptl_crystal_density_diffrn 1.287
_exptl_crystal_density_method 'Not Measured'
_exptl_crystal_description block
_exptl_crystal_F_000 376
_exptl_crystal_size_max 0.33
_exptl_crystal_size_mid 0.28
_exptl_crystal_size_min 0.15
_refine_diff_density_max 0.267
_refine_diff_density_min -0.177
_refine_ls_extinction_coef 0.0040(10)
_refine_ls_extinction_expression Fc^*^=kFc[1+0.001xFc^2^\l^3^/sin(2\q)]^-1/4^
_refine_ls_extinction_method 'SHELXL97 (Sheldrick, 2008)'
_refine_ls_goodness_of_fit_ref 1.176
_refine_ls_hydrogen_treatment constr
_refine_ls_matrix_type full
_refine_ls_number_parameters 122
_refine_ls_number_reflns 1692
_refine_ls_number_restraints 0
_refine_ls_restrained_S_all 1.176
_refine_ls_R_factor_all 0.0733
_refine_ls_R_factor_gt 0.0505
_refine_ls_shift/su_max 0.000
_refine_ls_shift/su_mean 0.000
_refine_ls_structure_factor_coef Fsqd
_refine_ls_weighting_details 'calc w=1/[\s^2^(Fo^2^)+(0.0888P)^2^+0.1440P] where P=(Fo^2^+2Fc^2^)/3'
_refine_ls_weighting_scheme calc
_refine_ls_wR_factor_gt 0.1696
_refine_ls_wR_factor_ref 0.1789
_reflns_number_gt 1176
_reflns_number_total 1692
_reflns_threshold_expression I>2\s(I)
_cod_data_source_file bt5154.cif
_cod_data_source_block I
_cod_depositor_comments
;
The following automatic conversions were performed:
'_symmetry_cell_setting' value 'Monoclinic' changed to 'monoclinic'
according to '/home/saulius/struct/CIF-dictionaries/cif_core.dic'
dictionary named 'cif_core.dic' version 2.4.1 from 2010-06-29.

Automatic conversion script
Id: cif_fix_enum 1527 2010-12-29 10:47:43Z saulius 

The following automatic conversions were performed:

'_symmetry_cell_setting' value 'Monoclinic' changed to 'monoclinic'
according to /home/saulius/struct/CIF-dictionaries/cif_core.dic
dictionary named 'cif_core.dic' version 2.4.1 from 2010-06-29.

Automatic conversion script
Id: cif_fix_values 1715 2011-07-08 13:25:40Z adriana 
;
_cod_original_sg_symbol_H-M 'P 21/n'
_cod_database_code 2224866
_cod_database_fobs_code 2224866

loop_
_symmetry_equiv_pos_site_id
_symmetry_equiv_pos_as_xyz
1 x,y,z
2 1/2-x,1/2+y,1/2-z
3 -x,-y,-z
4 1/2+x,1/2-y,1/2+z

loop_
_atom_site_type_symbol
_atom_site_label
_atom_site_fract_x
_atom_site_fract_y
_atom_site_fract_z
_atom_site_U_iso_or_equiv
_atom_site_adp_type
_atom_site_calc_flag
_atom_site_refinement_flags
_atom_site_occupancy
_atom_site_disorder_assembly
_atom_site_disorder_group
N N1 0.1293(2) 0.4172(2) 0.87406(12) 0.0412(5) Uani d . 1 . .
O O1 0.3720(3) 0.1280(3) 1.12304(13) 0.0818(7) Uani d . 1 . .
O O2 0.3792(2) 0.3881(2) 1.13262(10) 0.0586(6) Uani d . 1 . .
C C1 0.1778(3) 0.1674(3) 0.92158(16) 0.0466(6) Uani d . 1 . .
C C2 0.1079(3) 0.2591(3) 0.85100(16) 0.0466(6) Uani d . 1 . .
H H2 0.0534 0.2216 0.7951 0.056 Uiso calc R 1 . .
C C3 0.2612(3) 0.5620(3) 1.01528(16) 0.0460(6) Uani d . 1 . .
H H3 0.2372 0.6633 0.9929 0.055 Uiso calc R 1 . .
C C4 0.3421(3) 0.5382(3) 1.09968(17) 0.0507(7) Uani d . 1 . .
C C5 0.3331(3) 0.2497(3) 1.08310(16) 0.0526(7) Uani d . 1 . .
C C6 0.2454(3) 0.2744(3) 0.99253(14) 0.0420(6) Uani d . 1 . .
C C7 0.2128(3) 0.4269(2) 0.96087(14) 0.0389(6) Uani d . 1 . .
C C8 0.4000(4) 0.6605(4) 1.1693(2) 0.0749(9) Uani d . 1 . .
H H8A 0.3742 0.7631 1.1435 0.112 Uiso calc R 1 . .
H H8B 0.5253 0.6511 1.1842 0.112 Uiso calc R 1 . .
H H8C 0.3380 0.6465 1.2251 0.112 Uiso calc R 1 . .
C C9 0.1882(4) -0.0092(3) 0.9237(2) 0.0702(9) Uani d . 1 . .
H H9A 0.1145 -0.0518 0.8725 0.105 Uiso calc R 1 . .
H H9B 0.1480 -0.0472 0.9818 0.105 Uiso calc R 1 . .
H H9C 0.3087 -0.0416 0.9181 0.105 Uiso calc R 1 . .
C C10 0.0743(4) 0.5500(3) 0.81496(17) 0.0551(7) Uani d . 1 . .
H H10A 0.0008 0.6192 0.8487 0.083 Uiso calc R 1 . .
H H10B 0.0085 0.5123 0.7597 0.083 Uiso calc R 1 . .
H H10C 0.1771 0.6063 0.7974 0.083 Uiso calc R 1 . .

loop_
_atom_site_aniso_label
_atom_site_aniso_U_11
_atom_site_aniso_U_22
_atom_site_aniso_U_33
_atom_site_aniso_U_12
_atom_site_aniso_U_13
_atom_site_aniso_U_23
N1 0.0466(11) 0.0379(11) 0.0382(10) 0.0025(8) -0.0049(8) 0.0018(8)
O1 0.1038(17) 0.0781(16) 0.0623(12) 0.0317(12) -0.0034(11) 0.0266(11)
O2 0.0562(11) 0.0777(14) 0.0403(9) 0.0065(9) -0.0082(7) -0.0015(9)
C1 0.0506(13) 0.0375(13) 0.0521(14) -0.0005(11) 0.0074(11) -0.0007(11)
C2 0.0488(13) 0.0463(14) 0.0442(12) -0.0021(11) -0.0008(10) -0.0089(12)
C3 0.0474(13) 0.0415(14) 0.0489(13) -0.0035(10) 0.0016(10) -0.0050(10)
C4 0.0443(13) 0.0604(17) 0.0471(13) -0.0021(12) 0.0015(10) -0.0097(11)
C5 0.0541(15) 0.0589(17) 0.0448(13) 0.0102(13) 0.0022(11) 0.0066(13)
C6 0.0432(12) 0.0416(13) 0.0409(12) 0.0030(10) 0.0017(9) 0.0050(10)
C7 0.0392(12) 0.0400(13) 0.0372(11) 0.0023(10) 0.0005(9) 0.0033(9)
C8 0.0654(18) 0.096(2) 0.0630(17) -0.0162(17) -0.0004(13) -0.0329(16)
C9 0.085(2) 0.0395(16) 0.087(2) 0.0000(15) 0.0159(16) -0.0025(15)
C10 0.0634(16) 0.0556(17) 0.0450(13) 0.0061(13) -0.0055(11) 0.0116(11)

loop_
_atom_type_symbol
_atom_type_description
_atom_type_scat_dispersion_real
_atom_type_scat_dispersion_imag
_atom_type_scat_source
O O 0.0106 0.0060 'International Tables Vol C Tables 4.2.6.8 and 6.1.1.4'
N N 0.0061 0.0033 'International Tables Vol C Tables 4.2.6.8 and 6.1.1.4'
H H 0.0000 0.0000 'International Tables Vol C Tables 4.2.6.8 and 6.1.1.4'
C C 0.0033 0.0016 'International Tables Vol C Tables 4.2.6.8 and 6.1.1.4'

loop_
_geom_angle_atom_site_label_1
_geom_angle_atom_site_label_2
_geom_angle_atom_site_label_3
_geom_angle_site_symmetry_1
_geom_angle_site_symmetry_3
_geom_angle
_geom_angle_publ_flag
C7 N1 C2 . . 108.41(19) ?
C7 N1 C10 . . 125.64(19) ?
C2 N1 C10 . . 125.94(19) ?
C4 O2 C5 . . 124.21(19) ?
C2 C1 C6 . . 105.5(2) ?
C2 C1 C9 . . 127.3(2) ?
C6 C1 C9 . . 127.2(2) ?
C1 C2 N1 . . 110.2(2) ?
C1 C2 H2 . . 124.9 ?
N1 C2 H2 . . 124.9 ?
C4 C3 C7 . . 117.4(2) ?
C4 C3 H3 . . 121.3 ?
C7 C3 H3 . . 121.3 ?
C3 C4 O2 . . 121.3(2) ?
C3 C4 C8 . . 126.8(3) ?
O2 C4 C8 . . 111.9(2) ?
O1 C5 O2 . . 115.6(2) ?
O1 C5 C6 . . 129.6(3) ?
O2 C5 C6 . . 114.8(2) ?
C7 C6 C1 . . 108.3(2) ?
C7 C6 C5 . . 119.6(2) ?
C1 C6 C5 . . 132.2(2) ?
N1 C7 C6 . . 107.66(19) ?
N1 C7 C3 . . 129.6(2) ?
C6 C7 C3 . . 122.7(2) ?
C4 C8 H8A . . 109.5 ?
C4 C8 H8B . . 109.5 ?
H8A C8 H8B . . 109.5 ?
C4 C8 H8C . . 109.5 ?
H8A C8 H8C . . 109.5 ?
H8B C8 H8C . . 109.5 ?
C1 C9 H9A . . 109.5 ?
C1 C9 H9B . . 109.5 ?
H9A C9 H9B . . 109.5 ?
C1 C9 H9C . . 109.5 ?
H9A C9 H9C . . 109.5 ?
H9B C9 H9C . . 109.5 ?
N1 C10 H10A . . 109.5 ?
N1 C10 H10B . . 109.5 ?
H10A C10 H10B . . 109.5 ?
N1 C10 H10C . . 109.5 ?
H10A C10 H10C . . 109.5 ?
H10B C10 H10C . . 109.5 ?

loop_
_geom_bond_atom_site_label_1
_geom_bond_atom_site_label_2
_geom_bond_site_symmetry_2
_geom_bond_distance
_geom_bond_publ_flag
N1 C7 . 1.357(3) ?
N1 C2 . 1.388(3) ?
N1 C10 . 1.452(3) ?
O1 C5 . 1.206(3) ?
O2 C4 . 1.380(3) ?
O2 C5 . 1.403(3) ?
C1 C2 . 1.353(3) ?
C1 C6 . 1.430(3) ?
C1 C9 . 1.500(4) ?
C2 H2 . 0.9300 ?
C3 C4 . 1.332(3) ?
C3 C7 . 1.419(3) ?
C3 H3 . 0.9300 ?
C4 C8 . 1.483(4) ?
C5 C6 . 1.431(3) ?
C6 C7 . 1.387(3) ?
C8 H8A . 0.9600 ?
C8 H8B . 0.9600 ?
C8 H8C . 0.9600 ?
C9 H9A . 0.9600 ?
C9 H9B . 0.9600 ?
C9 H9C . 0.9600 ?
C10 H10A . 0.9600 ?
C10 H10B . 0.9600 ?
C10 H10C . 0.9600 ?

loop_
_geom_hbond_atom_site_label_D
_geom_hbond_atom_site_label_H
_geom_hbond_atom_site_label_A
_geom_hbond_site_symmetry_A
_geom_hbond_distance_DH
_geom_hbond_distance_HA
_geom_hbond_distance_DA
_geom_hbond_angle_DHA
_geom_hbond_publ_flag
C10 H10B O1 4_454 0.96 2.46 3.404(3) 170 yes

loop_
_geom_torsion_atom_site_label_1
_geom_torsion_atom_site_label_2
_geom_torsion_atom_site_label_3
_geom_torsion_atom_site_label_4
_geom_torsion_site_symmetry_1
_geom_torsion_site_symmetry_2
_geom_torsion_site_symmetry_3
_geom_torsion_site_symmetry_4
_geom_torsion
_geom_torsion_publ_flag
C6 C1 C2 N1 . . . . 0.3(2) ?
C9 C1 C2 N1 . . . . -177.7(2) ?
C7 N1 C2 C1 . . . . -0.5(2) ?
C10 N1 C2 C1 . . . . 178.7(2) ?
C7 C3 C4 O2 . . . . 0.6(3) ?
C7 C3 C4 C8 . . . . -178.2(2) ?
C5 O2 C4 C3 . . . . -1.5(3) ?
C5 O2 C4 C8 . . . . 177.5(2) ?
C4 O2 C5 O1 . . . . -178.4(2) ?
C4 O2 C5 C6 . . . . 1.1(3) ?
C2 C1 C6 C7 . . . . -0.1(2) ?
C9 C1 C6 C7 . . . . 177.9(2) ?
C2 C1 C6 C5 . . . . 179.7(2) ?
C9 C1 C6 C5 . . . . -2.2(4) ?
O1 C5 C6 C7 . . . . 179.4(2) ?
O2 C5 C6 C7 . . . . 0.0(3) ?
O1 C5 C6 C1 . . . . -0.4(4) ?
O2 C5 C6 C1 . . . . -179.8(2) ?
C2 N1 C7 C6 . . . . 0.4(2) ?
C10 N1 C7 C6 . . . . -178.74(19) ?
C2 N1 C7 C3 . . . . -178.8(2) ?
C10 N1 C7 C3 . . . . 2.1(4) ?
C1 C6 C7 N1 . . . . -0.2(2) ?
C5 C6 C7 N1 . . . . 179.96(18) ?
C1 C6 C7 C3 . . . . 179.06(19) ?
C5 C6 C7 C3 . . . . -0.8(3) ?
C4 C3 C7 N1 . . . . 179.6(2) ?
C4 C3 C7 C6 . . . . 0.5(3) ?

loop_
_cod_related_entry_id
_cod_related_entry_database
_cod_related_entry_code
1 ChemSpider 8188035
